data_4334544
loop_
_publ_author_name
'Kartik Chandra Mondal'
'Prinson P. Samuel'
'Mykyta Tretiakov'
'Amit Pratap Singh'
'Herbert W. Roesky'
'A. Claudia St\"uckl'
'Benedikt Niep\"otter'
'Elena Carl'
'Hilke Wolf'
'Regine Herbst-Irmer'
'Dietmar Stalke'

_publ_contact_author_address
;University of G\"ottingen
Institut f\"ur Anorganische Chemie 
Tammannstra\&se 4
D-37077 G\"ottingen
Germany
;
_publ_contact_author_email bniepoe@gwdg.de
_publ_contact_author_fax '+49 551 393459''
_publ_contact_author_name 'Benedikt Niep\"otter'
_publ_contact_author_phone '+49 551 393073'
_publ_section_title
;
 Easy Access to Silicon(0) and Silicon(II) Compounds
;
_journal_name_full 'Inorganic Chemistry'
_journal_page_first 4736
_journal_page_last 4743
_journal_paper_doi 10.1021/ic400357p
_journal_volume 52
_journal_year 2013
_chemical_formula_moiety '4(C46 H70 Br2 N2 Si), C12 H28'
_chemical_formula_sum 'C49 H77 Br2 N2 Si'
_chemical_formula_weight 882.03
_chemical_name_systematic
;
 ?
;
_space_group_crystal_system monoclinic
_space_group_IT_number 14
_space_group_name_Hall '-P 2yn'
_space_group_name_H-M_alt 'P 1 21/n 1'
_symmetry_space_group_name_Hall '-P 2yn'
_symmetry_space_group_name_H-M 'P 1 21/n 1'
_atom_sites_solution_hydrogens geom
_audit_creation_method SHELXL-2012
_cell_angle_alpha 90
_cell_angle_beta 93.57(2)
_cell_angle_gamma 90
_cell_formula_units_Z 4
_cell_length_a 13.176(3)
_cell_length_b 16.800(2)
_cell_length_c 20.681(2)
_cell_measurement_reflns_used 9985
_cell_measurement_temperature 100(2)
_cell_measurement_theta_max 28.615
_cell_measurement_theta_min 2.243
_cell_volume 4569.0(13)
_computing_cell_refinement 'SAINT V7.68A'
_computing_data_collection 'APEX2 v2.2012.2-0'
_computing_data_reduction 'SAINT V7.68A'
_computing_molecular_graphics 'XSHELL in SHELXTL-97'
_computing_publication_material 'XSHELL in SHELXTL-97'
_computing_structure_refinement 'SHELXL-2012 (Sheldrick, 2012)'
_computing_structure_solution 'SHELXS in SHELXTL Version 2008/4'
_diffrn_ambient_temperature 100(2)
_diffrn_measured_fraction_theta_full 1.000
_diffrn_measured_fraction_theta_max 1.000
_diffrn_measurement_device_type 'Bruker Smart Apex II Quazar'
_diffrn_measurement_method 'omega scans'
_diffrn_radiation_monochromator mirror
_diffrn_radiation_source 'INCOATEC Mo Microsource'
_diffrn_radiation_type MoK\a
_diffrn_radiation_wavelength 0.71073
_diffrn_reflns_av_R_equivalents 0.0506
_diffrn_reflns_Laue_measured_fraction_full 1.000
_diffrn_reflns_Laue_measured_fraction_max 1.000
_diffrn_reflns_limit_h_max 17
_diffrn_reflns_limit_h_min -17
_diffrn_reflns_limit_k_max 22
_diffrn_reflns_limit_k_min -22
_diffrn_reflns_limit_l_max 27
_diffrn_reflns_limit_l_min -27
_diffrn_reflns_number 55360
_diffrn_reflns_point_group_measured_fraction_full 1.000
_diffrn_reflns_point_group_measured_fraction_max 1.000
_diffrn_reflns_theta_full 25.242
_diffrn_reflns_theta_max 28.283
_diffrn_reflns_theta_min 1.563
_exptl_absorpt_coefficient_mu 1.835
_exptl_absorpt_correction_T_max 28.615
_exptl_absorpt_correction_T_min 2.243
_exptl_absorpt_correction_type multi-scan
_exptl_absorpt_process_details 'SADABS-2012/1, Sheldrick, Goettingen'
_exptl_crystal_colour blue
_exptl_crystal_density_diffrn 1.282
_exptl_crystal_description block
_exptl_crystal_F_000 1876
_exptl_crystal_size_max 0.118
_exptl_crystal_size_mid 0.082
_exptl_crystal_size_min 0.039
_refine_diff_density_max 0.421
_refine_diff_density_min -0.276
_refine_diff_density_rms 0.070
_refine_ls_extinction_method none
_refine_ls_goodness_of_fit_ref 1.010
_refine_ls_hydrogen_treatment constr
_refine_ls_matrix_type full
_refine_ls_number_parameters 585
_refine_ls_number_reflns 11350
_refine_ls_number_restraints 247
_refine_ls_restrained_S_all 1.000
_refine_ls_R_factor_all 0.0470
_refine_ls_R_factor_gt 0.0304
_refine_ls_shift/su_max 0.000
_refine_ls_shift/su_mean 0.000
_refine_ls_structure_factor_coef Fsqd
_refine_ls_weighting_details
;
 w=1/[\s^2^(Fo^2^)+(0.0236P)^2^+2.7470P]
 where P=(Fo^2^+2Fc^2^)/3
;
_refine_ls_weighting_scheme calc
_refine_ls_wR_factor_gt 0.0604
_refine_ls_wR_factor_ref 0.0652
_reflns_Friedel_coverage 0.000
_reflns_number_gt 9130
_reflns_number_total 11350
_reflns_threshold_expression 'I > 2\s(I)'
_cod_data_source_file ic400357p_si_001_5.cif
_cod_data_source_block 7
_cod_database_code 4334544
_shelx_space_group_comment
;
The symmetry employed for this shelxl refinement is uniquely defined
by the following loop, which should always be used as a source of
symmetry information in preference to the above space-group names.
They are only intended as comments.
;
_shelx_estimated_absorpt_t_min 0.813
_shelx_estimated_absorpt_t_max 0.932
_diffrn_reflns_sigmai/neti 0.0414
_shelxl_version_number 2012-6

loop_
_space_group_symop_operation_xyz
'x, y, z'
'-x+1/2, y+1/2, -z+1/2'
'-x, -y, -z'
'x-1/2, -y-1/2, z-1/2'

loop_
_atom_site_label
_atom_site_type_symbol
_atom_site_fract_x
_atom_site_fract_y
_atom_site_fract_z
_atom_site_U_iso_or_equiv
_atom_site_adp_type
_atom_site_occupancy
_atom_site_site_symmetry_order
_atom_site_calc_flag
_atom_site_refinement_flags_posn
_atom_site_refinement_flags_adp
_atom_site_refinement_flags_occupancy
_atom_site_disorder_assembly
_atom_site_disorder_group
Br1 Br 0.76521(2) 0.54911(2) 0.85973(2) 0.01161(5) Uani 1 1 d . . . . .
Br2 Br 0.89447(2) 0.57295(2) 0.71692(2) 0.01255(5) Uani 1 1 d . . . . .
Si1 Si 0.84000(4) 0.64156(3) 0.80078(2) 0.00872(10) Uani 1 1 d . . . . .
N1 N 1.05031(11) 0.68776(9) 0.83284(7) 0.0105(3) Uani 1 1 d . . . . .
N2 N 0.64443(11) 0.72160(9) 0.79163(7) 0.0105(3) Uani 1 1 d . . . . .
C1 C 0.95032(13) 0.68088(10) 0.85135(8) 0.0094(3) Uani 1 1 d . . . . .
C2 C 0.93778(13) 0.73362(10) 0.91157(8) 0.0100(3) Uani 1 1 d . . . . .
C3 C 1.04910(13) 0.75433(11) 0.93210(9) 0.0127(4) Uani 1 1 d . . . . .
H3A H 1.0534 0.8084 0.9511 0.015 Uiso 1 1 calc R U . . .
H3B H 1.0769 0.7159 0.9649 0.015 Uiso 1 1 calc R U . . .
C4 C 1.10935(13) 0.75043(11) 0.87130(9) 0.0130(4) Uani 1 1 d . . . . .
C5 C 1.10242(13) 0.62358(11) 0.80159(9) 0.0109(4) Uani 1 1 d . . . . .
C6 C 1.13946(13) 0.63520(11) 0.73982(9) 0.0135(4) Uani 1 1 d . . . . .
C7 C 1.18490(14) 0.57140(12) 0.70969(9) 0.0170(4) Uani 1 1 d . . . . .
H7 H 1.2107 0.5790 0.6683 0.020 Uiso 1 1 calc R U . . .
C8 C 1.19330(14) 0.49737(12) 0.73855(10) 0.0181(4) Uani 1 1 d . . . . .
H8 H 1.2214 0.4539 0.7163 0.022 Uiso 1 1 calc R U . . .
C9 C 1.16031(14) 0.48733(12) 0.80010(9) 0.0156(4) Uani 1 1 d . . . . .
H9 H 1.1677 0.4367 0.8204 0.019 Uiso 1 1 calc R U . . .
C10 C 1.11633(13) 0.54951(11) 0.83332(9) 0.0123(4) Uani 1 1 d . . . . .
C11 C 0.87172(14) 0.80894(11) 0.89791(9) 0.0128(4) Uani 1 1 d . . . . .
H11A H 0.9029 0.8413 0.8644 0.015 Uiso 1 1 calc R U . . .
H11B H 0.8035 0.7922 0.8802 0.015 Uiso 1 1 calc R U . . .
C12 C 0.85951(15) 0.86079(11) 0.95770(9) 0.0160(4) Uani 1 1 d . . . . .
H12A H 0.9263 0.8840 0.9720 0.019 Uiso 1 1 calc R U . . .
H12B H 0.8124 0.9052 0.9461 0.019 Uiso 1 1 calc R U . . .
C13 C 0.81852(14) 0.81360(11) 1.01340(9) 0.0158(4) Uani 1 1 d . . . . .
H13A H 0.7468 0.7988 1.0023 0.019 Uiso 1 1 calc R U . . .
H13B H 0.8204 0.8473 1.0528 0.019 Uiso 1 1 calc R U . . .
C14 C 0.88124(15) 0.73836(11) 1.02731(9) 0.0160(4) Uani 1 1 d . . . . .
H14A H 0.9505 0.7534 1.0444 0.019 Uiso 1 1 calc R U . . .
H14B H 0.8495 0.7066 1.0609 0.019 Uiso 1 1 calc R U . . .
C15 C 0.88866(14) 0.68784(11) 0.96643(9) 0.0133(4) Uani 1 1 d . . . . .
H15A H 0.8196 0.6703 0.9509 0.016 Uiso 1 1 calc R U . . .
H15B H 0.9295 0.6397 0.9774 0.016 Uiso 1 1 calc R U . . .
C16 C 1.10853(15) 0.83119(11) 0.83610(10) 0.0169(4) Uani 1 1 d . . . . .
H16A H 1.1291 0.8732 0.8670 0.025 Uiso 1 1 calc R U . . .
H16B H 1.0399 0.8422 0.8173 0.025 Uiso 1 1 calc R U . . .
H16C H 1.1561 0.8295 0.8016 0.025 Uiso 1 1 calc R U . . .
C17 C 1.21951(14) 0.72586(12) 0.88794(10) 0.0172(4) Uani 1 1 d . . . . .
H17A H 1.2540 0.7676 0.9141 0.026 Uiso 1 1 calc R U . . .
H17B H 1.2544 0.7183 0.8479 0.026 Uiso 1 1 calc R U . . .
H17C H 1.2208 0.6759 0.9125 0.026 Uiso 1 1 calc R U . . .
C18 C 1.08867(14) 0.53267(11) 0.90218(9) 0.0134(4) Uani 1 1 d . . . . .
H18 H 1.0560 0.5814 0.9194 0.016 Uiso 1 1 calc R U . . .
C19 C 1.01285(15) 0.46350(12) 0.90421(10) 0.0189(4) Uani 1 1 d . . . . .
H19A H 0.9872 0.4599 0.9476 0.028 Uiso 1 1 calc R U . . .
H19B H 1.0470 0.4136 0.8940 0.028 Uiso 1 1 calc R U . . .
H19C H 0.9559 0.4728 0.8723 0.028 Uiso 1 1 calc R U . . .
C20 C 1.18313(15) 0.51295(12) 0.94658(10) 0.0197(4) Uani 1 1 d . . . . .
H20A H 1.1633 0.5063 0.9912 0.030 Uiso 1 1 calc R U . . .
H20B H 1.2325 0.5564 0.9450 0.030 Uiso 1 1 calc R U . . .
H20C H 1.2139 0.4635 0.9319 0.030 Uiso 1 1 calc R U . . .
C21 C 1.13047(14) 0.71371(11) 0.70342(9) 0.0148(4) Uani 1 1 d . . . . .
H21 H 1.0857 0.7499 0.7274 0.018 Uiso 1 1 calc R U . . .
C22 C 1.08329(15) 0.70391(12) 0.63426(9) 0.0179(4) Uani 1 1 d . . . . .
H22A H 1.0717 0.7565 0.6147 0.027 Uiso 1 1 calc R U . . .
H22B H 1.0184 0.6756 0.6354 0.027 Uiso 1 1 calc R U . . .
H22C H 1.1296 0.6734 0.6085 0.027 Uiso 1 1 calc R U . . .
C23 C 1.23501(15) 0.75376(13) 0.70039(10) 0.0238(5) Uani 1 1 d . . . . .
H23A H 1.2268 0.8057 0.6791 0.036 Uiso 1 1 calc R U . . .
H23B H 1.2794 0.7200 0.6757 0.036 Uiso 1 1 calc R U . . .
H23C H 1.2655 0.7611 0.7444 0.036 Uiso 1 1 calc R U . . .
C24 C 0.73744(13) 0.70609(10) 0.76513(8) 0.0097(3) Uani 1 1 d . . . . .
C25 C 0.75909(13) 0.77244(10) 0.71648(8) 0.0104(4) Uani 1 1 d . . . . .
C26 C 0.69384(14) 0.84028(11) 0.74114(9) 0.0127(4) Uani 1 1 d . . . . .
H26A H 0.7340 0.8725 0.7737 0.015 Uiso 1 1 calc R U . . .
H26B H 0.6705 0.8754 0.7048 0.015 Uiso 1 1 calc R U . . .
C27 C 0.60273(14) 0.80265(11) 0.77168(9) 0.0145(4) Uani 1 1 d . . . . .
C28 C 0.57256(13) 0.66057(11) 0.80991(9) 0.0115(4) Uani 1 1 d . . . . .
C29 C 0.53419(13) 0.60432(11) 0.76343(9) 0.0130(4) Uani 1 1 d . . . . .
C30 C 0.45665(14) 0.55311(12) 0.77992(10) 0.0188(4) Uani 1 1 d . . . . .
H30 H 0.4310 0.5152 0.7490 0.023 Uiso 1 1 calc R U . . .
C31 C 0.41590(15) 0.55568(13) 0.83973(10) 0.0227(5) Uani 1 1 d . . . . .
H31 H 0.3610 0.5218 0.8491 0.027 Uiso 1 1 calc R U . . .
C32 C 0.45610(14) 0.60796(12) 0.88537(10) 0.0194(4) Uani 1 1 d . . . . .
H32 H 0.4292 0.6089 0.9269 0.023 Uiso 1 1 calc R U . . .
C33 C 0.53559(13) 0.66009(11) 0.87275(9) 0.0132(4) Uani 1 1 d . . . . .
C34 C 0.87167(13) 0.79602(11) 0.71684(9) 0.0125(4) Uani 1 1 d . . . . .
H34A H 0.8948 0.8138 0.7610 0.015 Uiso 1 1 calc R U . . .
H34B H 0.9121 0.7486 0.7064 0.015 Uiso 1 1 calc R U . . .
C35 C 0.89251(14) 0.86237(11) 0.66860(9) 0.0153(4) Uani 1 1 d . . . . .
H35A H 0.8576 0.9116 0.6813 0.018 Uiso 1 1 calc R U . . .
H35B H 0.9664 0.8734 0.6702 0.018 Uiso 1 1 calc R U . . .
C36 C 0.85620(15) 0.84010(12) 0.59980(9) 0.0194(4) Uani 1 1 d . . . . .
H36A H 0.8987 0.7962 0.5845 0.023 Uiso 1 1 calc R U . . .
H36B H 0.8641 0.8864 0.5709 0.023 Uiso 1 1 calc R U . . .
C37 C 0.74506(15) 0.81414(12) 0.59615(9) 0.0177(4) Uani 1 1 d . . . . .
H37A H 0.7258 0.7945 0.5519 0.021 Uiso 1 1 calc R U . . .
H37B H 0.7016 0.8606 0.6046 0.021 Uiso 1 1 calc R U . . .
C38 C 0.72614(14) 0.74836(11) 0.64542(9) 0.0150(4) Uani 1 1 d . . . . .
H38A H 0.7640 0.7000 0.6339 0.018 Uiso 1 1 calc R U . . .
H38B H 0.6528 0.7350 0.6427 0.018 Uiso 1 1 calc R U . . .
C39 C 0.57340(17) 0.85293(12) 0.82891(11) 0.0249(5) Uani 1 1 d . . . . .
H39A H 0.5575 0.9072 0.8141 0.037 Uiso 1 1 calc R U . . .
H39B H 0.6302 0.8544 0.8618 0.037 Uiso 1 1 calc R U . . .
H39C H 0.5137 0.8296 0.8476 0.037 Uiso 1 1 calc R U . . .
C40 C 0.50864(15) 0.79570(13) 0.72498(11) 0.0257(5) Uani 1 1 d . . . . .
H40A H 0.4819 0.8490 0.7147 0.039 Uiso 1 1 calc R U . . .
H40B H 0.4566 0.7642 0.7452 0.039 Uiso 1 1 calc R U . . .
H40C H 0.5271 0.7695 0.6850 0.039 Uiso 1 1 calc R U . . .
C41 C 0.57404(14) 0.59283(11) 0.69684(9) 0.0139(4) Uani 1 1 d . . . . .
H41 H 0.6277 0.6338 0.6909 0.017 Uiso 1 1 calc R U . . .
C42 C 0.49046(17) 0.60317(13) 0.64223(10) 0.0253(5) Uani 1 1 d . . . . .
H42A H 0.5210 0.6018 0.6002 0.038 Uiso 1 1 calc R U . . .
H42B H 0.4563 0.6544 0.6473 0.038 Uiso 1 1 calc R U . . .
H42C H 0.4408 0.5600 0.6443 0.038 Uiso 1 1 calc R U . . .
C43 C 0.62255(15) 0.51047(11) 0.69102(10) 0.0182(4) Uani 1 1 d . . . . .
H43A H 0.6530 0.5061 0.6491 0.027 Uiso 1 1 calc R U . . .
H43B H 0.5703 0.4693 0.6942 0.027 Uiso 1 1 calc R U . . .
H43C H 0.6754 0.5033 0.7260 0.027 Uiso 1 1 calc R U . . .
C44 C 0.58040(14) 0.70609(11) 0.93104(9) 0.0142(4) Uani 1 1 d . . . . .
H44 H 0.6382 0.7391 0.9170 0.017 Uiso 1 1 calc R U . . .
C45 C 0.50343(16) 0.76126(13) 0.96143(10) 0.0218(4) Uani 1 1 d . . . . .
H45A H 0.5388 0.7944 0.9947 0.033 Uiso 1 1 calc R U . . .
H45B H 0.4516 0.7291 0.9812 0.033 Uiso 1 1 calc R U . . .
H45C H 0.4709 0.7954 0.9278 0.033 Uiso 1 1 calc R U . . .
C46 C 0.62157(15) 0.64793(12) 0.98422(9) 0.0180(4) Uani 1 1 d . . . . .
H46A H 0.6599 0.6777 1.0184 0.027 Uiso 1 1 calc R U . . .
H46B H 0.6664 0.6089 0.9653 0.027 Uiso 1 1 calc R U . . .
H46C H 0.5646 0.6203 1.0027 0.027 Uiso 1 1 calc R U . . .
C1H C 0.722(2) 1.0509(19) 1.0233(13) 0.055(6) Uani 0.181(6) 1 d D U P A -1
H1HA H 0.7673 1.0820 0.9972 0.083 Uiso 0.181(6) 1 calc R U P A -1
H1HB H 0.7531 0.9991 1.0336 0.083 Uiso 0.181(6) 1 calc R U P A -1
H1HC H 0.7112 1.0796 1.0636 0.083 Uiso 0.181(6) 1 calc R U P A -1
C2H C 0.620(2) 1.039(2) 0.9852(13) 0.053(6) Uani 0.181(6) 1 d D U P A -1
H2HA H 0.5962 1.0907 0.9676 0.064 Uiso 0.181(6) 1 calc R U P A -1
H2HB H 0.6306 1.0032 0.9480 0.064 Uiso 0.181(6) 1 calc R U P A -1
C3H C 0.536(2) 1.0032(17) 1.0240(13) 0.045(5) Uani 0.181(6) 1 d D U P A -1
H3HA H 0.5269 1.0382 1.0616 0.054 Uiso 0.181(6) 1 calc R U P A -1
H3HB H 0.5601 0.9510 1.0411 0.054 Uiso 0.181(6) 1 calc R U P A -1
C4H C 0.432(2) 0.9909(19) 0.9882(14) 0.047(5) Uani 0.181(6) 1 d D U P A -1
H4HA H 0.4410 0.9580 0.9493 0.056 Uiso 0.181(6) 1 calc R U P A -1
H4HB H 0.4053 1.0433 0.9734 0.056 Uiso 0.181(6) 1 calc R U P A -1
C5H C 0.353(2) 0.9506(16) 1.0293(11) 0.049(5) Uani 0.181(6) 1 d D U P A -1
H5HA H 0.3813 0.8991 1.0455 0.059 Uiso 0.181(6) 1 calc R U P A -1
H5HB H 0.3427 0.9846 1.0675 0.059 Uiso 0.181(6) 1 calc R U P A -1
C6H C 0.250(3) 0.936(2) 0.9929(13) 0.051(6) Uani 0.181(6) 1 d D U P A -1
H6HA H 0.2040 0.9104 1.0222 0.076 Uiso 0.181(6) 1 calc R U P A -1
H6HB H 0.2593 0.9005 0.9559 0.076 Uiso 0.181(6) 1 calc R U P A -1
H6HC H 0.2210 0.9863 0.9774 0.076 Uiso 0.181(6) 1 calc R U P A -1
C1H' C 0.7056(13) 1.0715(16) 0.9834(12) 0.059(5) Uani 0.319(6) 1 d D U P A -2
H1HD H 0.7700 1.0705 1.0098 0.088 Uiso 0.319(6) 1 calc R U P A -2
H1HE H 0.6819 1.1266 0.9785 0.088 Uiso 0.319(6) 1 calc R U P A -2
H1HF H 0.7158 1.0490 0.9406 0.088 Uiso 0.319(6) 1 calc R U P A -2
C2H' C 0.6260(14) 1.0222(13) 1.0166(10) 0.055(5) Uani 0.319(6) 1 d D U P A -2
H2HD H 0.6534 0.9680 1.0245 0.066 Uiso 0.319(6) 1 calc R U P A -2
H2HE H 0.6154 1.0464 1.0594 0.066 Uiso 0.319(6) 1 calc R U P A -2
C3H' C 0.5231(14) 1.0155(13) 0.9787(10) 0.048(4) Uani 0.319(6) 1 d D U P A -2
H3HD H 0.5327 0.9861 0.9381 0.058 Uiso 0.319(6) 1 calc R U P A -2
H3HE H 0.4995 1.0697 0.9666 0.058 Uiso 0.319(6) 1 calc R U P A -2
C4H' C 0.4394(14) 0.9741(13) 1.0142(9) 0.044(4) Uani 0.319(6) 1 d D U P A -2
H4HD H 0.4637 0.9202 1.0269 0.053 Uiso 0.319(6) 1 calc R U P A -2
H4HE H 0.4295 1.0039 1.0546 0.053 Uiso 0.319(6) 1 calc R U P A -2
C5H' C 0.3362(14) 0.9658(10) 0.9768(9) 0.050(4) Uani 0.319(6) 1 d D U P A -2
H5HD H 0.3461 0.9370 0.9359 0.060 Uiso 0.319(6) 1 calc R U P A -2
H5HE H 0.3107 1.0197 0.9652 0.060 Uiso 0.319(6) 1 calc R U P A -2
C6H' C 0.2543(16) 0.9219(16) 1.0132(11) 0.055(5) Uani 0.319(6) 1 d D U P A -2
H6HD H 0.1871 0.9330 0.9921 0.082 Uiso 0.319(6) 1 calc R U P A -2
H6HE H 0.2564 0.9404 1.0582 0.082 Uiso 0.319(6) 1 calc R U P A -2
H6HF H 0.2674 0.8645 1.0124 0.082 Uiso 0.319(6) 1 calc R U P A -2

loop_
_atom_site_aniso_label
_atom_site_aniso_U_11
_atom_site_aniso_U_22
_atom_site_aniso_U_33
_atom_site_aniso_U_23
_atom_site_aniso_U_13
_atom_site_aniso_U_12
Br1 0.01145(9) 0.00986(9) 0.01348(9) 0.00205(7) 0.00041(7) -0.00097(7)
Br2 0.01240(9) 0.01284(9) 0.01247(9) -0.00376(7) 0.00125(7) 0.00121(7)
Si1 0.0085(2) 0.0084(2) 0.0092(2) -0.00022(18) -0.00012(18) 0.00021(18)
N1 0.0081(7) 0.0110(8) 0.0123(7) -0.0020(6) -0.0005(6) -0.0007(6)
N2 0.0093(7) 0.0086(7) 0.0139(8) 0.0006(6) 0.0016(6) 0.0011(6)
C1 0.0087(8) 0.0092(9) 0.0104(8) 0.0014(7) 0.0000(7) 0.0015(7)
C2 0.0102(8) 0.0098(9) 0.0101(8) -0.0015(7) 0.0004(7) -0.0003(7)
C3 0.0114(9) 0.0135(9) 0.0129(9) -0.0021(7) -0.0022(7) 0.0006(7)
C4 0.0096(9) 0.0139(9) 0.0153(9) -0.0025(7) -0.0011(7) -0.0026(7)
C5 0.0060(8) 0.0133(9) 0.0130(9) -0.0039(7) -0.0015(7) -0.0010(7)
C6 0.0067(8) 0.0178(10) 0.0159(9) -0.0001(8) -0.0004(7) -0.0007(7)
C7 0.0132(10) 0.0239(11) 0.0142(9) -0.0026(8) 0.0027(7) 0.0015(8)
C8 0.0160(10) 0.0188(10) 0.0194(10) -0.0068(8) 0.0018(8) 0.0061(8)
C9 0.0121(9) 0.0150(10) 0.0195(10) -0.0011(8) -0.0018(8) 0.0026(7)
C10 0.0073(8) 0.0147(9) 0.0145(9) -0.0006(7) -0.0030(7) 0.0000(7)
C11 0.0137(9) 0.0121(9) 0.0127(9) 0.0001(7) 0.0007(7) 0.0022(7)
C12 0.0186(10) 0.0129(9) 0.0166(10) -0.0026(7) 0.0020(8) 0.0030(8)
C13 0.0167(10) 0.0187(10) 0.0120(9) -0.0052(8) 0.0019(7) 0.0007(8)
C14 0.0191(10) 0.0185(10) 0.0103(9) -0.0006(7) 0.0008(8) 0.0011(8)
C15 0.0147(9) 0.0119(9) 0.0134(9) 0.0002(7) 0.0022(7) -0.0008(7)
C16 0.0149(9) 0.0151(10) 0.0207(10) -0.0012(8) 0.0015(8) -0.0027(8)
C17 0.0100(9) 0.0194(10) 0.0218(10) -0.0035(8) -0.0021(8) -0.0011(7)
C18 0.0143(9) 0.0113(9) 0.0147(9) 0.0023(7) 0.0003(7) 0.0035(7)
C19 0.0157(10) 0.0184(10) 0.0227(10) 0.0043(8) 0.0011(8) 0.0014(8)
C20 0.0184(10) 0.0234(11) 0.0171(10) 0.0023(8) -0.0005(8) 0.0015(8)
C21 0.0129(9) 0.0169(10) 0.0148(9) 0.0018(8) 0.0034(7) -0.0002(7)
C22 0.0176(10) 0.0233(11) 0.0131(9) 0.0043(8) 0.0040(8) 0.0017(8)
C23 0.0186(10) 0.0289(12) 0.0245(11) 0.0015(9) 0.0066(9) -0.0069(9)
C24 0.0092(8) 0.0108(9) 0.0090(8) -0.0011(7) -0.0009(7) 0.0002(7)
C25 0.0115(9) 0.0108(9) 0.0089(8) 0.0010(7) -0.0005(7) 0.0009(7)
C26 0.0131(9) 0.0106(9) 0.0145(9) 0.0025(7) 0.0021(7) 0.0018(7)
C27 0.0125(9) 0.0101(9) 0.0210(10) 0.0046(7) 0.0036(8) 0.0039(7)
C28 0.0070(8) 0.0125(9) 0.0147(9) 0.0026(7) -0.0004(7) 0.0020(7)
C29 0.0087(8) 0.0147(9) 0.0150(9) 0.0007(7) -0.0036(7) 0.0023(7)
C30 0.0140(9) 0.0191(10) 0.0229(10) -0.0031(8) -0.0014(8) -0.0045(8)
C31 0.0125(9) 0.0262(12) 0.0297(12) -0.0006(9) 0.0050(8) -0.0097(8)
C32 0.0132(9) 0.0259(11) 0.0196(10) 0.0001(9) 0.0052(8) -0.0040(8)
C33 0.0090(9) 0.0156(10) 0.0148(9) 0.0004(7) -0.0001(7) 0.0021(7)
C34 0.0112(9) 0.0134(9) 0.0129(9) 0.0013(7) 0.0015(7) 0.0011(7)
C35 0.0139(9) 0.0167(10) 0.0157(9) 0.0029(8) 0.0033(7) -0.0005(7)
C36 0.0234(11) 0.0210(11) 0.0143(9) 0.0067(8) 0.0047(8) 0.0037(8)
C37 0.0229(11) 0.0199(10) 0.0100(9) 0.0027(8) -0.0015(8) 0.0006(8)
C38 0.0171(10) 0.0164(10) 0.0112(9) 0.0018(7) -0.0016(7) -0.0002(8)
C39 0.0311(12) 0.0140(10) 0.0315(12) 0.0065(9) 0.0186(10) 0.0079(9)
C40 0.0125(10) 0.0216(11) 0.0424(13) 0.0148(10) -0.0035(9) 0.0020(8)
C41 0.0149(9) 0.0125(9) 0.0141(9) -0.0008(7) -0.0023(7) 0.0000(7)
C42 0.0283(12) 0.0277(12) 0.0188(11) -0.0031(9) -0.0074(9) 0.0045(9)
C43 0.0184(10) 0.0170(10) 0.0192(10) -0.0038(8) 0.0014(8) 0.0008(8)
C44 0.0128(9) 0.0165(10) 0.0136(9) -0.0003(7) 0.0027(7) -0.0003(7)
C45 0.0259(11) 0.0247(11) 0.0153(10) -0.0017(8) 0.0041(8) 0.0057(9)
C46 0.0167(10) 0.0234(11) 0.0139(9) 0.0018(8) 0.0012(8) 0.0005(8)
C1H 0.078(13) 0.044(11) 0.043(10) -0.007(9) 0.002(10) 0.016(10)
C2H 0.081(13) 0.040(10) 0.038(9) -0.005(8) 0.001(9) 0.017(9)
C3H 0.083(13) 0.027(8) 0.025(7) -0.002(6) -0.003(9) 0.019(9)
C4H 0.090(13) 0.027(8) 0.023(9) -0.011(7) -0.004(8) 0.011(9)
C5H 0.094(13) 0.026(8) 0.027(8) -0.005(6) 0.000(8) 0.016(8)
C6H 0.099(13) 0.031(10) 0.022(11) -0.010(9) -0.001(9) 0.012(9)
C1H' 0.075(12) 0.055(9) 0.046(8) -0.003(7) 0.006(9) 0.013(9)
C2H' 0.083(12) 0.048(9) 0.034(7) 0.001(7) 0.002(8) 0.015(9)
C3H' 0.085(12) 0.031(8) 0.030(6) -0.004(5) 0.001(8) 0.019(9)
C4H' 0.087(12) 0.023(6) 0.022(6) -0.001(5) 0.005(8) 0.019(8)
C5H' 0.095(13) 0.025(6) 0.030(6) -0.009(4) 0.002(8) 0.007(8)
C6H' 0.107(13) 0.035(7) 0.021(7) 0.004(6) 0.006(8) 0.008(9)

loop_
_atom_type_symbol
_atom_type_description
_atom_type_scat_dispersion_real
_atom_type_scat_dispersion_imag
_atom_type_scat_source
C C 0.0033 0.0016 'International Tables Vol C Tables 4.2.6.8 and 6.1.1.4'
H H 0.0000 0.0000 'International Tables Vol C Tables 4.2.6.8 and 6.1.1.4'
N N 0.0061 0.0033 'International Tables Vol C Tables 4.2.6.8 and 6.1.1.4'
Si Si 0.0817 0.0704 'International Tables Vol C Tables 4.2.6.8 and 6.1.1.4'
Br Br -0.2901 2.4595 'International Tables Vol C Tables 4.2.6.8 and 6.1.1.4'

loop_
_geom_angle_atom_site_label_1
_geom_angle_atom_site_label_2
_geom_angle_atom_site_label_3
_geom_angle
C24 Si1 C1 122.85(8)
C24 Si1 Br2 104.75(6)
C1 Si1 Br2 109.99(6)
C24 Si1 Br1 106.74(6)
C1 Si1 Br1 107.18(6)
Br2 Si1 Br1 103.76(2)
C1 N1 C5 122.68(14)
C1 N1 C4 112.17(14)
C5 N1 C4 120.75(14)
C24 N2 C28 124.67(14)
C24 N2 C27 111.87(14)
C28 N2 C27 118.10(14)
N1 C1 C2 108.83(14)
N1 C1 Si1 126.31(13)
C2 C1 Si1 122.56(12)
C3 C2 C1 101.76(14)
C3 C2 C15 110.17(15)
C1 C2 C15 112.14(14)
C3 C2 C11 112.30(15)
C1 C2 C11 114.06(14)
C15 C2 C11 106.48(14)
C4 C3 C2 107.31(14)
C4 C3 H3A 110.3
C2 C3 H3A 110.3
C4 C3 H3B 110.3
C2 C3 H3B 110.3
H3A C3 H3B 108.5
N1 C4 C17 112.48(15)
N1 C4 C3 100.75(14)
C17 C4 C3 111.15(15)
N1 C4 C16 112.22(15)
C17 C4 C16 108.86(15)
C3 C4 C16 111.23(15)
C6 C5 C10 120.04(16)
C6 C5 N1 120.06(16)
C10 C5 N1 119.90(16)
C7 C6 C5 118.78(17)
C7 C6 C21 117.94(17)
C5 C6 C21 123.27(17)
C8 C7 C6 121.64(18)
C8 C7 H7 119.2
C6 C7 H7 119.2
C9 C8 C7 119.15(18)
C9 C8 H8 120.4
C7 C8 H8 120.4
C8 C9 C10 121.77(18)
C8 C9 H9 119.1
C10 C9 H9 119.1
C9 C10 C5 118.43(17)
C9 C10 C18 116.97(17)
C5 C10 C18 124.59(16)
C12 C11 C2 113.79(15)
C12 C11 H11A 108.8
C2 C11 H11A 108.8
C12 C11 H11B 108.8
C2 C11 H11B 108.8
H11A C11 H11B 107.7
C13 C12 C11 112.02(15)
C13 C12 H12A 109.2
C11 C12 H12A 109.2
C13 C12 H12B 109.2
C11 C12 H12B 109.2
H12A C12 H12B 107.9
C12 C13 C14 111.07(15)
C12 C13 H13A 109.4
C14 C13 H13A 109.4
C12 C13 H13B 109.4
C14 C13 H13B 109.4
H13A C13 H13B 108.0
C15 C14 C13 111.50(15)
C15 C14 H14A 109.3
C13 C14 H14A 109.3
C15 C14 H14B 109.3
C13 C14 H14B 109.3
H14A C14 H14B 108.0
C14 C15 C2 112.33(15)
C14 C15 H15A 109.1
C2 C15 H15A 109.1
C14 C15 H15B 109.1
C2 C15 H15B 109.1
H15A C15 H15B 107.9
C4 C16 H16A 109.5
C4 C16 H16B 109.5
H16A C16 H16B 109.5
C4 C16 H16C 109.5
H16A C16 H16C 109.5
H16B C16 H16C 109.5
C4 C17 H17A 109.5
C4 C17 H17B 109.5
H17A C17 H17B 109.5
C4 C17 H17C 109.5
H17A C17 H17C 109.5
H17B C17 H17C 109.5
C10 C18 C19 111.18(15)
C10 C18 C20 111.59(15)
C19 C18 C20 108.96(15)
C10 C18 H18 108.3
C19 C18 H18 108.3
C20 C18 H18 108.3
C18 C19 H19A 109.5
C18 C19 H19B 109.5
H19A C19 H19B 109.5
C18 C19 H19C 109.5
H19A C19 H19C 109.5
H19B C19 H19C 109.5
C18 C20 H20A 109.5
C18 C20 H20B 109.5
H20A C20 H20B 109.5
C18 C20 H20C 109.5
H20A C20 H20C 109.5
H20B C20 H20C 109.5
C6 C21 C22 112.57(16)
C6 C21 C23 110.95(16)
C22 C21 C23 108.74(16)
C6 C21 H21 108.2
C22 C21 H21 108.2
C23 C21 H21 108.2
C21 C22 H22A 109.5
C21 C22 H22B 109.5
H22A C22 H22B 109.5
C21 C22 H22C 109.5
H22A C22 H22C 109.5
H22B C22 H22C 109.5
C21 C23 H23A 109.5
C21 C23 H23B 109.5
H23A C23 H23B 109.5
C21 C23 H23C 109.5
H23A C23 H23C 109.5
H23B C23 H23C 109.5
N2 C24 C25 108.89(14)
N2 C24 Si1 126.13(13)
C25 C24 Si1 121.61(12)
C26 C25 C34 111.60(15)
C26 C25 C24 100.96(14)
C34 C25 C24 113.70(14)
C26 C25 C38 112.16(15)
C34 C25 C38 106.48(14)
C24 C25 C38 112.07(14)
C27 C26 C25 107.53(15)
C27 C26 H26A 110.2
C25 C26 H26A 110.2
C27 C26 H26B 110.2
C25 C26 H26B 110.2
H26A C26 H26B 108.5
N2 C27 C39 113.07(15)
N2 C27 C26 101.74(14)
C39 C27 C26 109.61(16)
N2 C27 C40 111.67(15)
C39 C27 C40 107.36(17)
C26 C27 C40 113.45(16)
C33 C28 C29 119.32(17)
C33 C28 N2 120.47(16)
C29 C28 N2 120.09(16)
C30 C29 C28 118.75(17)
C30 C29 C41 116.37(17)
C28 C29 C41 124.84(16)
C31 C30 C29 122.16(19)
C31 C30 H30 118.9
C29 C30 H30 118.9
C32 C31 C30 118.81(18)
C32 C31 H31 120.6
C30 C31 H31 120.6
C31 C32 C33 122.20(18)
C31 C32 H32 118.9
C33 C32 H32 118.9
C32 C33 C28 118.56(17)
C32 C33 C44 115.31(16)
C28 C33 C44 125.88(16)
C35 C34 C25 113.39(15)
C35 C34 H34A 108.9
C25 C34 H34A 108.9
C35 C34 H34B 108.9
C25 C34 H34B 108.9
H34A C34 H34B 107.7
C36 C35 C34 111.83(16)
C36 C35 H35A 109.2
C34 C35 H35A 109.2
C36 C35 H35B 109.2
C34 C35 H35B 109.2
H35A C35 H35B 107.9
C35 C36 C37 111.22(16)
C35 C36 H36A 109.4
C37 C36 H36A 109.4
C35 C36 H36B 109.4
C37 C36 H36B 109.4
H36A C36 H36B 108.0
C36 C37 C38 111.62(16)
C36 C37 H37A 109.3
C38 C37 H37A 109.3
C36 C37 H37B 109.3
C38 C37 H37B 109.3
H37A C37 H37B 108.0
C37 C38 C25 113.07(15)
C37 C38 H38A 109.0
C25 C38 H38A 109.0
C37 C38 H38B 109.0
C25 C38 H38B 109.0
H38A C38 H38B 107.8
C27 C39 H39A 109.5
C27 C39 H39B 109.5
H39A C39 H39B 109.5
C27 C39 H39C 109.5
H39A C39 H39C 109.5
H39B C39 H39C 109.5
C27 C40 H40A 109.5
C27 C40 H40B 109.5
H40A C40 H40B 109.5
C27 C40 H40C 109.5
H40A C40 H40C 109.5
H40B C40 H40C 109.5
C29 C41 C43 110.86(16)
C29 C41 C42 112.34(16)
C43 C41 C42 109.13(16)
C29 C41 H41 108.1
C43 C41 H41 108.1
C42 C41 H41 108.1
C41 C42 H42A 109.5
C41 C42 H42B 109.5
H42A C42 H42B 109.5
C41 C42 H42C 109.5
H42A C42 H42C 109.5
H42B C42 H42C 109.5
C41 C43 H43A 109.5
C41 C43 H43B 109.5
H43A C43 H43B 109.5
C41 C43 H43C 109.5
H43A C43 H43C 109.5
H43B C43 H43C 109.5
C33 C44 C45 113.42(16)
C33 C44 C46 110.18(16)
C45 C44 C46 107.57(15)
C33 C44 H44 108.5
C45 C44 H44 108.5
C46 C44 H44 108.5
C44 C45 H45A 109.5
C44 C45 H45B 109.5
H45A C45 H45B 109.5
C44 C45 H45C 109.5
H45A C45 H45C 109.5
H45B C45 H45C 109.5
C44 C46 H46A 109.5
C44 C46 H46B 109.5
H46A C46 H46B 109.5
C44 C46 H46C 109.5
H46A C46 H46C 109.5
H46B C46 H46C 109.5
C2H C1H H1HA 109.5
C2H C1H H1HB 109.5
H1HA C1H H1HB 109.5
C2H C1H H1HC 109.5
H1HA C1H H1HC 109.5
H1HB C1H H1HC 109.5
C3H C2H C1H 115.1(16)
C3H C2H H2HA 108.5
C1H C2H H2HA 108.5
C3H C2H H2HB 108.5
C1H C2H H2HB 108.5
H2HA C2H H2HB 107.5
C2H C3H C4H 117.0(14)
C2H C3H H3HA 108.1
C4H C3H H3HA 108.1
C2H C3H H3HB 108.1
C4H C3H H3HB 108.1
H3HA C3H H3HB 107.3
C3H C4H C5H 114.0(15)
C3H C4H H4HA 108.8
C5H C4H H4HA 108.8
C3H C4H H4HB 108.8
C5H C4H H4HB 108.8
H4HA C4H H4HB 107.7
C6H C5H C4H 114.2(15)
C6H C5H H5HA 108.7
C4H C5H H5HA 108.7
C6H C5H H5HB 108.7
C4H C5H H5HB 108.7
H5HA C5H H5HB 107.6
C5H C6H H6HA 109.5
C5H C6H H6HB 109.5
H6HA C6H H6HB 109.5
C5H C6H H6HC 109.5
H6HA C6H H6HC 109.5
H6HB C6H H6HC 109.5
C2H' C1H' H1HD 109.5
C2H' C1H' H1HE 109.5
H1HD C1H' H1HE 109.5
C2H' C1H' H1HF 109.5
H1HD C1H' H1HF 109.5
H1HE C1H' H1HF 109.5
C3H' C2H' C1H' 114.8(11)
C3H' C2H' H2HD 108.6
C1H' C2H' H2HD 108.6
C3H' C2H' H2HE 108.6
C1H' C2H' H2HE 108.6
H2HD C2H' H2HE 107.5
C2H' C3H' C4H' 115.5(10)
C2H' C3H' H3HD 108.4
C4H' C3H' H3HD 108.4
C2H' C3H' H3HE 108.4
C4H' C3H' H3HE 108.4
H3HD C3H' H3HE 107.5
C5H' C4H' C3H' 116.3(10)
C5H' C4H' H4HD 108.2
C3H' C4H' H4HD 108.2
C5H' C4H' H4HE 108.2
C3H' C4H' H4HE 108.2
H4HD C4H' H4HE 107.4
C4H' C5H' C6H' 115.1(11)
C4H' C5H' H5HD 108.5
C6H' C5H' H5HD 108.5
C4H' C5H' H5HE 108.5
C6H' C5H' H5HE 108.5
H5HD C5H' H5HE 107.5
C5H' C6H' H6HD 109.5
C5H' C6H' H6HE 109.5
H6HD C6H' H6HE 109.5
C5H' C6H' H6HF 109.5
H6HD C6H' H6HF 109.5
H6HE C6H' H6HF 109.5

loop_
_geom_bond_atom_site_label_1
_geom_bond_atom_site_label_2
_geom_bond_distance
Br1 Si1 2.2405(6)
Br2 Si1 2.2375(6)
Si1 C24 1.8497(18)
Si1 C1 1.8585(18)
N1 C1 1.399(2)
N1 C5 1.452(2)
N1 C4 1.506(2)
N2 C24 1.398(2)
N2 C28 1.461(2)
N2 C27 1.516(2)
C1 C2 1.545(2)
C2 C3 1.541(2)
C2 C15 1.546(2)
C2 C11 1.552(2)
C3 C4 1.530(3)
C3 H3A 0.9900
C3 H3B 0.9900
C4 C17 1.528(3)
C4 C16 1.539(3)
C5 C6 1.409(3)
C5 C10 1.413(3)
C6 C7 1.394(3)
C6 C21 1.520(3)
C7 C8 1.381(3)
C7 H7 0.9500
C8 C9 1.381(3)
C8 H8 0.9500
C9 C10 1.396(3)
C9 H9 0.9500
C10 C18 1.518(3)
C11 C12 1.529(2)
C11 H11A 0.9900
C11 H11B 0.9900
C12 C13 1.525(3)
C12 H12A 0.9900
C12 H12B 0.9900
C13 C14 1.528(3)
C13 H13A 0.9900
C13 H13B 0.9900
C14 C15 1.527(2)
C14 H14A 0.9900
C14 H14B 0.9900
C15 H15A 0.9900
C15 H15B 0.9900
C16 H16A 0.9800
C16 H16B 0.9800
C16 H16C 0.9800
C17 H17A 0.9800
C17 H17B 0.9800
C17 H17C 0.9800
C18 C19 1.535(3)
C18 C20 1.536(3)
C18 H18 1.0000
C19 H19A 0.9800
C19 H19B 0.9800
C19 H19C 0.9800
C20 H20A 0.9800
C20 H20B 0.9800
C20 H20C 0.9800
C21 C22 1.533(3)
C21 C23 1.538(3)
C21 H21 1.0000
C22 H22A 0.9800
C22 H22B 0.9800
C22 H22C 0.9800
C23 H23A 0.9800
C23 H23B 0.9800
C23 H23C 0.9800
C24 C25 1.540(2)
C25 C26 1.534(2)
C25 C34 1.535(2)
C25 C38 1.560(2)
C26 C27 1.528(3)
C26 H26A 0.9900
C26 H26B 0.9900
C27 C39 1.523(3)
C27 C40 1.528(3)
C28 C33 1.416(3)
C28 C29 1.419(3)
C29 C30 1.394(3)
C29 C41 1.516(3)
C30 C31 1.379(3)
C30 H30 0.9500
C31 C32 1.371(3)
C31 H31 0.9500
C32 C33 1.402(3)
C32 H32 0.9500
C33 C44 1.520(3)
C34 C35 1.532(2)
C34 H34A 0.9900
C34 H34B 0.9900
C35 C36 1.520(3)
C35 H35A 0.9900
C35 H35B 0.9900
C36 C37 1.525(3)
C36 H36A 0.9900
C36 H36B 0.9900
C37 C38 1.534(3)
C37 H37A 0.9900
C37 H37B 0.9900
C38 H38A 0.9900
C38 H38B 0.9900
C39 H39A 0.9800
C39 H39B 0.9800
C39 H39C 0.9800
C40 H40A 0.9800
C40 H40B 0.9800
C40 H40C 0.9800
C41 C43 1.532(3)
C41 C42 1.537(3)
C41 H41 1.0000
C42 H42A 0.9800
C42 H42B 0.9800
C42 H42C 0.9800
C43 H43A 0.9800
C43 H43B 0.9800
C43 H43C 0.9800
C44 C45 1.537(3)
C44 C46 1.544(3)
C44 H44 1.0000
C45 H45A 0.9800
C45 H45B 0.9800
C45 H45C 0.9800
C46 H46A 0.9800
C46 H46B 0.9800
C46 H46C 0.9800
C1H C2H 1.532(14)
C1H H1HA 0.9800
C1H H1HB 0.9800
C1H H1HC 0.9800
C2H C3H 1.525(14)
C2H H2HA 0.9900
C2H H2HB 0.9900
C3H C4H 1.530(12)
C3H H3HA 0.9900
C3H H3HB 0.9900
C4H C5H 1.539(14)
C4H H4HA 0.9900
C4H H4HB 0.9900
C5H C6H 1.535(14)
C5H H5HA 0.9900
C5H H5HB 0.9900
C6H H6HA 0.9800
C6H H6HB 0.9800
C6H H6HC 0.9800
C1H' C2H' 1.532(12)
C1H' H1HD 0.9800
C1H' H1HE 0.9800
C1H' H1HF 0.9800
C2H' C3H' 1.529(11)
C2H' H2HD 0.9900
C2H' H2HE 0.9900
C3H' C4H' 1.529(10)
C3H' H3HD 0.9900
C3H' H3HE 0.9900
C4H' C5H' 1.529(11)
C4H' H4HD 0.9900
C4H' H4HE 0.9900
C5H' C6H' 1.541(11)
C5H' H5HD 0.9900
C5H' H5HE 0.9900
C6H' H6HD 0.9800
C6H' H6HE 0.9800
C6H' H6HF 0.9800
